data_7226731
loop_
_publ_author_name
'Ovsyannikov, A. S.'
'Lang, M. N.'
'Ferlay, S.'
'Solovieva, S. E.'
'Antipin, I. S.'
'Konovalov, A. I.'
'Kyritsakas, N.'
'Hosseini, M. W.'

_publ_section_title
;
 Molecular tectonics: tetracarboxythiacalix[4]arene derivatives as tectons
 for the formation of hydrogen-bonded networks
;
_journal_issue 44
_journal_name_full CrystEngComm
_journal_page_first 8622
_journal_paper_doi 10.1039/C6CE02026G
_journal_volume 18
_journal_year 2016
_chemical_formula_moiety '2(C72 H72 O8 S8), C H Cl2, 2(H2 O)'
_chemical_formula_sum 'C145 H150 Cl2 O18 S16'
_chemical_formula_weight 2764.50
_space_group_crystal_system triclinic
_space_group_IT_number 2
_space_group_name_Hall '-P 1'
_space_group_name_H-M_alt 'P -1'
_symmetry_space_group_name_Hall '-P 1'
_symmetry_space_group_name_H-M 'P -1'
_atom_sites_solution_hydrogens geom
_audit_creation_method SHELXL-2014/6
_audit_update_record
;
2016-09-15 deposited with the CCDC.
2016-10-06 downloaded from the CCDC.
;
_cell_angle_alpha 92.390(2)
_cell_angle_beta 96.8950(10)
_cell_angle_gamma 96.8010(10)
_cell_formula_units_Z 1
_cell_length_a 12.2472(3)
_cell_length_b 15.6106(4)
_cell_length_c 20.6330(6)
_cell_measurement_reflns_used 21000
_cell_measurement_temperature 173(2)
_cell_measurement_theta_max 25.
_cell_measurement_theta_min 2.5
_cell_volume 3882.40(18)
_computing_cell_refinement 'Bruker SAINT'
_computing_data_collection 'Bruker APEX2'
_computing_data_reduction 'Bruker SAINT'
_computing_molecular_graphics 'Bruker SHELXTL'
_computing_publication_material 'Bruker SHELXTL'
_computing_structure_refinement 'SHELXL-2014 (Sheldrick 2014)'
_computing_structure_solution 'SHELXS-97 (Sheldrick 2008)'
_diffrn_ambient_temperature 173(2)
_diffrn_measured_fraction_theta_full 0.965
_diffrn_measured_fraction_theta_max 0.916
_diffrn_measurement_device_type 'Bruker APEX-II CCD'
_diffrn_measurement_method '\f and \w scans'
_diffrn_radiation_type MoK\a
_diffrn_radiation_wavelength 0.71073
_diffrn_reflns_av_unetI/netI 0.0273
_diffrn_reflns_Laue_measured_fraction_full 0.965
_diffrn_reflns_Laue_measured_fraction_max 0.916
_diffrn_reflns_limit_h_max 17
_diffrn_reflns_limit_h_min -17
_diffrn_reflns_limit_k_max 22
_diffrn_reflns_limit_k_min -21
_diffrn_reflns_limit_l_max 29
_diffrn_reflns_limit_l_min -29
_diffrn_reflns_number 21001
_diffrn_reflns_point_group_measured_fraction_full 0.965
_diffrn_reflns_point_group_measured_fraction_max 0.916
_diffrn_reflns_theta_full 25.242
_diffrn_reflns_theta_max 30.142
_diffrn_reflns_theta_min 1.604
_exptl_absorpt_coefficient_mu 0.315
_exptl_absorpt_correction_T_max 0.985
_exptl_absorpt_correction_T_min 0.972
_exptl_absorpt_correction_type multi-scan
_exptl_absorpt_process_details sadabs
_exptl_crystal_colour colorless
_exptl_crystal_density_diffrn 1.182
_exptl_crystal_density_meas ?
_exptl_crystal_description prism
_exptl_crystal_F_000 1454
_exptl_crystal_size_max 0.070
_exptl_crystal_size_mid 0.060
_exptl_crystal_size_min 0.060
_platon_squeeze_details
;
;
_refine_diff_density_max 1.296
_refine_diff_density_min -0.693
_refine_diff_density_rms 0.088
_refine_ls_extinction_method none
_refine_ls_goodness_of_fit_ref 1.105
_refine_ls_hydrogen_treatment constr
_refine_ls_matrix_type full
_refine_ls_number_parameters 844
_refine_ls_number_reflns 21001
_refine_ls_number_restraints 4
_refine_ls_restrained_S_all 1.116
_refine_ls_R_factor_all 0.0854
_refine_ls_R_factor_gt 0.0616
_refine_ls_shift/su_max 0.001
_refine_ls_shift/su_mean 0.000
_refine_ls_structure_factor_coef Fsqd
_refine_ls_weighting_details 'w=1/[\s^2^(Fo^2^)+(0.1357P)^2^+0.8488P] where P=(Fo^2^+2Fc^2^)/3'
_refine_ls_weighting_scheme calc
_refine_ls_wR_factor_gt 0.1956
_refine_ls_wR_factor_ref 0.2153
_reflns_Friedel_coverage 0.000
_reflns_number_gt 15259
_reflns_number_total 21001
_reflns_threshold_expression 'I > 2\s(I)'
_cod_data_source_file c6ce02026g2.cif
_cod_data_source_block e3697a_a
_cod_depositor_comments
;
The following automatic conversions were performed:

'_exptl_crystal_density_meas' value 'none' was changed to '?' - the
value is perceived as not measured.

Automatic conversion script
Id: cif_fix_values 4268 2015-11-12 08:31:59Z antanas 

 Adding full bibliography for 7226728--7226735.cif.
;
_cod_database_code 7226731
_shelx_space_group_comment
;
The symmetry employed for this shelxl refinement is uniquely defined
by the following loop, which should always be used as a source of
symmetry information in preference to the above space-group names.
They are only intended as comments.
;
_shelx_estimated_absorpt_t_min 0.978
_shelx_estimated_absorpt_t_max 0.981
_diffrn_reflns_v_r_equivalents 0.0346
_shelxl_version_number 2014/6

loop_
_space_group_symop_operation_xyz
'x, y, z'
'-x, -y, -z'

loop_
_atom_site_label
_atom_site_type_symbol
_atom_site_fract_x
_atom_site_fract_y
_atom_site_fract_z
_atom_site_U_iso_or_equiv
_atom_site_adp_type
_atom_site_occupancy
_atom_site_site_symmetry_order
_atom_site_calc_flag
_atom_site_refinement_flags_posn
_atom_site_refinement_flags_adp
_atom_site_refinement_flags_occupancy
S1 S 0.46465(5) 0.57395(3) 0.90898(3) 0.03169(13) Uani 1 1 d . . .
C1 C 0.45250(17) 0.47662(12) 0.86017(10) 0.0259(4) Uani 1 1 d . . .
C2 C 0.46334(17) 0.47385(13) 0.79322(10) 0.0265(4) Uani 1 1 d . . .
C3 C 0.44531(17) 0.39263(13) 0.75953(10) 0.0267(4) Uani 1 1 d . . .
C4 C 0.43001(19) 0.31769(13) 0.79301(10) 0.0289(4) Uani 1 1 d . . .
H4 H 0.4204 0.2634 0.7692 0.035 Uiso 1 1 calc R U .
C5 C 0.42830(19) 0.31963(13) 0.86010(10) 0.0290(4) Uani 1 1 d . . .
C6 C 0.43628(19) 0.40080(13) 0.89267(10) 0.0284(4) Uani 1 1 d . . .
H6 H 0.4305 0.4043 0.9382 0.034 Uiso 1 1 calc R U .
S2 S 0.50024(5) 0.56984(3) 0.75389(3) 0.03389(14) Uani 1 1 d . . .
C7 C 0.6416(2) 0.55576(16) 0.73948(13) 0.0388(5) Uani 1 1 d . . .
H7A H 0.6913 0.5600 0.7813 0.047 Uiso 1 1 calc R U .
H7B H 0.6434 0.4987 0.7172 0.047 Uiso 1 1 calc R U .
C8 C 0.67703(19) 0.62719(15) 0.69698(12) 0.0351(5) Uani 1 1 d . . .
C9 C 0.6936(2) 0.71208(17) 0.72219(13) 0.0447(6) Uani 1 1 d . . .
H9 H 0.6866 0.7242 0.7669 0.054 Uiso 1 1 calc R U .
C10 C 0.7202(2) 0.77907(16) 0.68317(13) 0.0445(6) Uani 1 1 d . . .
H10 H 0.7313 0.8370 0.7011 0.053 Uiso 1 1 calc R U .
C11 C 0.7306(2) 0.76211(16) 0.61791(12) 0.0378(5) Uani 1 1 d . . .
C12 C 0.7169(2) 0.67783(17) 0.59252(12) 0.0392(5) Uani 1 1 d . . .
H12 H 0.7264 0.6659 0.5482 0.047 Uiso 1 1 calc R U .
C13 C 0.6894(2) 0.61037(16) 0.63174(12) 0.0384(5) Uani 1 1 d . . .
H13 H 0.6789 0.5525 0.6139 0.046 Uiso 1 1 calc R U .
C14 C 0.7603(2) 0.83518(17) 0.57680(13) 0.0435(6) Uani 1 1 d . . .
O1 O 0.7765(2) 0.81940(14) 0.51918(10) 0.0628(6) Uani 1 1 d . . .
O2 O 0.7683(2) 0.91066(13) 0.60321(12) 0.0680(7) Uani 1 1 d . . .
H2 H 0.8159 0.9432 0.5867 0.102 Uiso 1 1 calc R U .
C15 C 0.4069(3) 0.23853(14) 0.89746(11) 0.0453(7) Uani 1 1 d . . .
C16 C 0.4752(5) 0.2471(2) 0.96434(16) 0.1002(18) Uani 1 1 d . . .
H16A H 0.5533 0.2643 0.9596 0.150 Uiso 1 1 calc R U .
H16B H 0.4676 0.1915 0.9847 0.150 Uiso 1 1 calc R U .
H16C H 0.4488 0.2910 0.9919 0.150 Uiso 1 1 calc R U .
C17 C 0.2827(4) 0.2280(2) 0.9072(2) 0.0899(14) Uani 1 1 d . . .
H17A H 0.2656 0.2804 0.9297 0.135 Uiso 1 1 calc R U .
H17B H 0.2666 0.1783 0.9335 0.135 Uiso 1 1 calc R U .
H17C H 0.2372 0.2186 0.8645 0.135 Uiso 1 1 calc R U .
C18 C 0.4330(4) 0.15857(16) 0.86084(15) 0.0654(10) Uani 1 1 d . . .
H18A H 0.3808 0.1464 0.8208 0.098 Uiso 1 1 calc R U .
H18B H 0.4263 0.1092 0.8886 0.098 Uiso 1 1 calc R U .
H18C H 0.5088 0.1685 0.8496 0.098 Uiso 1 1 calc R U .
S3 S 0.44912(5) 0.37804(4) 0.67371(2) 0.03184(13) Uani 1 1 d . . .
C19 C 0.34506(18) 0.43719(14) 0.63584(10) 0.0296(4) Uani 1 1 d . . .
C20 C 0.23135(18) 0.41359(14) 0.63813(9) 0.0295(5) Uani 1 1 d . . .
C21 C 0.15756(18) 0.45945(15) 0.60048(10) 0.0318(5) Uani 1 1 d . . .
C22 C 0.19585(19) 0.52313(16) 0.56015(10) 0.0349(5) Uani 1 1 d . . .
H22 H 0.1437 0.5503 0.5329 0.042 Uiso 1 1 calc R U .
C23 C 0.30854(19) 0.54754(15) 0.55907(10) 0.0334(5) Uani 1 1 d . . .
C24 C 0.38093(19) 0.50415(15) 0.59796(10) 0.0334(5) Uani 1 1 d . . .
H24 H 0.4583 0.5206 0.5989 0.040 Uiso 1 1 calc R U .
S4 S 0.18563(5) 0.33534(4) 0.69144(3) 0.03269(14) Uani 1 1 d . . .
C25 C 0.1256(3) 0.24395(18) 0.63544(14) 0.0585(8) Uani 1 1 d . . .
H25A H 0.0655 0.2610 0.6039 0.070 Uiso 1 1 calc R U .
H25B H 0.1828 0.2235 0.6107 0.070 Uiso 1 1 calc R U .
C26 C 0.0802(3) 0.17384(16) 0.67634(13) 0.0495(7) Uani 1 1 d . . .
C27 C 0.1504(3) 0.1435(2) 0.72532(19) 0.0674(10) Uani 1 1 d . . .
H27 H 0.2267 0.1660 0.7317 0.081 Uiso 1 1 calc R U .
C28 C 0.1107(3) 0.0807(2) 0.7653(2) 0.0681(10) Uani 1 1 d . . .
H28 H 0.1599 0.0605 0.7988 0.082 Uiso 1 1 calc R U .
C29 C 0.0005(3) 0.04758(17) 0.75661(14) 0.0494(7) Uani 1 1 d . . .
C30 C -0.0700(3) 0.07583(17) 0.70825(13) 0.0487(7) Uani 1 1 d . . .
H30 H -0.1459 0.0522 0.7015 0.058 Uiso 1 1 calc R U .
C31 C -0.0298(3) 0.14027(18) 0.66841(13) 0.0497(7) Uani 1 1 d . . .
H31 H -0.0795 0.1609 0.6355 0.060 Uiso 1 1 calc R U .
C32 C -0.0384(3) -0.02042(19) 0.79982(15) 0.0532(7) Uani 1 1 d . . .
O3 O 0.0320(3) -0.0419(2) 0.84346(19) 0.1115(13) Uani 1 1 d . . .
H3 H 0.0188 -0.0951 0.8486 0.167 Uiso 1 1 calc R U .
O4 O -0.13619(19) -0.05459(14) 0.79118(11) 0.0611(6) Uani 1 1 d . . .
C33 C 0.3506(2) 0.62739(16) 0.52357(12) 0.0377(5) Uani 1 1 d . . .
C34 C 0.4529(2) 0.61061(19) 0.49102(13) 0.0472(6) Uani 1 1 d . . .
H34A H 0.5110 0.5961 0.5242 0.071 Uiso 1 1 calc R U .
H34B H 0.4804 0.6626 0.4699 0.071 Uiso 1 1 calc R U .
H34C H 0.4328 0.5625 0.4581 0.071 Uiso 1 1 calc R U .
C35 C 0.3842(3) 0.7018(2) 0.57508(16) 0.0660(9) Uani 1 1 d . . .
H35A H 0.3186 0.7159 0.5942 0.099 Uiso 1 1 calc R U .
H35B H 0.4171 0.7525 0.5546 0.099 Uiso 1 1 calc R U .
H35C H 0.4385 0.6848 0.6095 0.099 Uiso 1 1 calc R U .
C36 C 0.2648(3) 0.6492(2) 0.46950(17) 0.0652(10) Uani 1 1 d . . .
H36A H 0.2417 0.5986 0.4391 0.098 Uiso 1 1 calc R U .
H36B H 0.2969 0.6972 0.4459 0.098 Uiso 1 1 calc R U .
H36C H 0.2003 0.6659 0.4885 0.098 Uiso 1 1 calc R U .
S5 S 0.01144(5) 0.43961(4) 0.59823(3) 0.03748(15) Uani 1 1 d . . .
C37 C -0.01372(18) 0.46066(15) 0.68009(10) 0.0311(5) Uani 1 1 d . . .
C38 C 0.02282(17) 0.53911(14) 0.71588(11) 0.0304(4) Uani 1 1 d . . .
C39 C -0.00591(18) 0.54805(14) 0.77953(11) 0.0305(4) Uani 1 1 d . . .
C40 C -0.07490(18) 0.48314(14) 0.80420(11) 0.0318(5) Uani 1 1 d . . .
H40 H -0.0949 0.4915 0.8469 0.038 Uiso 1 1 calc R U .
C41 C -0.11514(18) 0.40652(14) 0.76795(11) 0.0306(4) Uani 1 1 d . . .
C42 C -0.08173(18) 0.39578(15) 0.70623(11) 0.0317(5) Uani 1 1 d . . .
H42 H -0.1057 0.3430 0.6812 0.038 Uiso 1 1 calc R U .
S6 S 0.09579(5) 0.62592(4) 0.68062(3) 0.03606(14) Uani 1 1 d . . .
C43 C -0.0185(2) 0.6870(2) 0.6610(2) 0.0708(11) Uani 1 1 d . . .
H43A H -0.0801 0.6503 0.6339 0.085 Uiso 1 1 calc R U .
H43B H -0.0457 0.7068 0.7016 0.085 Uiso 1 1 calc R U .
C44 C 0.0199(2) 0.76339(19) 0.62415(17) 0.0531(8) Uani 1 1 d . . .
C45 C 0.0374(3) 0.8447(2) 0.65353(17) 0.0649(9) Uani 1 1 d . . .
H45 H 0.0224 0.8531 0.6973 0.078 Uiso 1 1 calc R U .
C46 C 0.0771(3) 0.9157(2) 0.62026(16) 0.0593(8) Uani 1 1 d . . .
H46 H 0.0894 0.9719 0.6413 0.071 Uiso 1 1 calc R U .
C47 C 0.0982(2) 0.90330(17) 0.55699(13) 0.0425(6) Uani 1 1 d . . .
C48 C 0.0808(3) 0.8202(2) 0.52628(15) 0.0607(8) Uani 1 1 d . . .
H48 H 0.0970 0.8112 0.4828 0.073 Uiso 1 1 calc R U .
C49 C 0.0400(3) 0.7518(2) 0.55994(18) 0.0660(9) Uani 1 1 d . . .
H49 H 0.0254 0.6957 0.5388 0.079 Uiso 1 1 calc R U .
C50 C 0.1402(2) 0.97709(17) 0.52011(13) 0.0445(6) Uani 1 1 d . . .
O5 O 0.1681(2) 0.96210(13) 0.46483(10) 0.0647(6) Uani 1 1 d . . .
O6 O 0.1455(2) 1.05215(13) 0.54647(11) 0.0710(7) Uani 1 1 d . . .
H6A H 0.1708 1.0885 0.5215 0.107 Uiso 1 1 calc R U .
C51 C -0.1835(2) 0.33225(15) 0.79626(12) 0.0370(5) Uani 1 1 d . . .
C52 C -0.2425(3) 0.36302(18) 0.85264(14) 0.0506(7) Uani 1 1 d . . .
H52A H -0.1873 0.3864 0.8894 0.076 Uiso 1 1 calc R U .
H52B H -0.2904 0.3142 0.8666 0.076 Uiso 1 1 calc R U .
H52C H -0.2875 0.4081 0.8380 0.076 Uiso 1 1 calc R U .
C53 C -0.2736(3) 0.2869(2) 0.74358(15) 0.0565(8) Uani 1 1 d . . .
H53A H -0.3245 0.3280 0.7285 0.085 Uiso 1 1 calc R U .
H53B H -0.3148 0.2381 0.7620 0.085 Uiso 1 1 calc R U .
H53C H -0.2388 0.2659 0.7066 0.085 Uiso 1 1 calc R U .
C54 C -0.1041(3) 0.26847(19) 0.82055(16) 0.0570(8) Uani 1 1 d . . .
H54A H -0.0653 0.2500 0.7845 0.086 Uiso 1 1 calc R U .
H54B H -0.1462 0.2180 0.8364 0.086 Uiso 1 1 calc R U .
H54C H -0.0500 0.2966 0.8562 0.086 Uiso 1 1 calc R U .
S7 S 0.03313(5) 0.64365(4) 0.83089(3) 0.03808(15) Uani 1 1 d . . .
C55 C 0.17993(19) 0.66505(14) 0.83626(11) 0.0328(5) Uani 1 1 d . . .
C56 C 0.25066(19) 0.60803(13) 0.86237(10) 0.0299(4) Uani 1 1 d . . .
C57 C 0.36513(19) 0.63532(13) 0.86993(11) 0.0294(4) Uani 1 1 d . . .
C58 C 0.4063(2) 0.71668(14) 0.85313(12) 0.0350(5) Uani 1 1 d . . .
H58 H 0.4841 0.7337 0.8591 0.042 Uiso 1 1 calc R U .
C59 C 0.3356(2) 0.77436(13) 0.82760(13) 0.0384(5) Uani 1 1 d . . .
C60 C 0.2228(2) 0.74705(14) 0.81937(13) 0.0385(5) Uani 1 1 d . . .
H60 H 0.1732 0.7850 0.8018 0.046 Uiso 1 1 calc R U .
S8 S 0.19928(5) 0.50435(3) 0.88513(3) 0.03249(14) Uani 1 1 d . . .
C61 C 0.1903(2) 0.53027(15) 0.97085(12) 0.0395(5) Uani 1 1 d . . .
H61A H 0.2600 0.5644 0.9916 0.047 Uiso 1 1 calc R U .
H61B H 0.1284 0.5647 0.9751 0.047 Uiso 1 1 calc R U .
C62 C 0.1709(2) 0.44628(16) 1.00327(11) 0.0366(5) Uani 1 1 d . . .
C63 C 0.2500(2) 0.42266(16) 1.05025(12) 0.0381(5) Uani 1 1 d . . .
H63 H 0.3160 0.4609 1.0632 0.046 Uiso 1 1 calc R U .
C64 C 0.2349(2) 0.34439(16) 1.07871(12) 0.0385(5) Uani 1 1 d . . .
H64 H 0.2902 0.3289 1.1109 0.046 Uiso 1 1 calc R U .
C65 C 0.1378(2) 0.28813(16) 1.06001(12) 0.0384(5) Uani 1 1 d . . .
C66 C 0.0592(2) 0.31118(19) 1.01276(13) 0.0467(6) Uani 1 1 d . . .
H66 H -0.0066 0.2728 0.9993 0.056 Uiso 1 1 calc R U .
C67 C 0.0754(2) 0.38982(19) 0.98470(13) 0.0449(6) Uani 1 1 d . . .
H67 H 0.0203 0.4052 0.9523 0.054 Uiso 1 1 calc R U .
C68 C 0.1181(2) 0.20686(18) 1.09364(14) 0.0465(6) Uani 1 1 d . . .
O7 O 0.19308(18) 0.18609(13) 1.13554(10) 0.0552(5) Uani 1 1 d . . .
H7 H 0.1676 0.1434 1.1550 0.083 Uiso 1 1 calc R U .
O8 O 0.0258(2) 0.16168(16) 1.07926(13) 0.0774(8) Uani 1 1 d . . .
C69 C 0.3847(3) 0.86062(16) 0.80303(19) 0.0607(9) Uani 1 1 d . . .
C70 C 0.3028(3) 0.9238(2) 0.7943(3) 0.0892(14) Uani 1 1 d . . .
H70A H 0.2461 0.9034 0.7575 0.134 Uiso 1 1 calc R U .
H70B H 0.3408 0.9801 0.7853 0.134 Uiso 1 1 calc R U .
H70C H 0.2677 0.9294 0.8343 0.134 Uiso 1 1 calc R U .
C71 C 0.4795(4) 0.9018(3) 0.8502(4) 0.157(3) Uani 1 1 d . . .
H71A H 0.4568 0.9050 0.8941 0.235 Uiso 1 1 calc R U .
H71B H 0.5030 0.9601 0.8373 0.235 Uiso 1 1 calc R U .
H71C H 0.5414 0.8672 0.8504 0.235 Uiso 1 1 calc R U .
C72 C 0.4207(8) 0.8402(3) 0.7366(4) 0.193(5) Uani 1 1 d . . .
H72A H 0.3600 0.8460 0.7022 0.289 Uiso 1 1 calc R U .
H72B H 0.4395 0.7810 0.7346 0.289 Uiso 1 1 calc R U .
H72C H 0.4857 0.8806 0.7304 0.289 Uiso 1 1 calc R U .
O9 O 0.3737(4) 0.8880(3) 0.4100(2) 0.1323(15) Uani 1 1 d . . .
Cl1 Cl 0.75893(19) 0.17209(18) 1.00516(16) 0.1084(9) Uani 0.5 1 d D . P
Cl2 Cl 0.7339(5) 0.0680(3) 0.89261(19) 0.0882(13) Uani 0.25 1 d D . P
C80 C 0.7921(11) 0.0820(7) 0.9775(4) 0.140(5) Uiso 0.5 1 d D . P
Cl3 Cl 0.8048(11) 0.0538(8) 0.9016(5) 0.202(5) Uiso 0.25 1 d D . P

loop_
_atom_site_aniso_label
_atom_site_aniso_U_11
_atom_site_aniso_U_22
_atom_site_aniso_U_33
_atom_site_aniso_U_23
_atom_site_aniso_U_13
_atom_site_aniso_U_12
S1 0.0388(3) 0.0216(2) 0.0315(3) 0.00103(19) -0.0045(2) -0.0001(2)
C1 0.0288(10) 0.0222(9) 0.0255(9) 0.0051(7) 0.0016(8) -0.0011(7)
C2 0.0267(10) 0.0246(9) 0.0282(10) 0.0112(8) 0.0055(8) -0.0017(8)
C3 0.0298(10) 0.0283(9) 0.0228(9) 0.0069(7) 0.0075(8) 0.0009(8)
C4 0.0387(11) 0.0233(9) 0.0253(9) 0.0055(7) 0.0080(9) 0.0005(8)
C5 0.0402(12) 0.0202(9) 0.0268(10) 0.0072(7) 0.0067(9) -0.0005(8)
C6 0.0392(12) 0.0240(9) 0.0212(9) 0.0053(7) 0.0033(8) -0.0003(8)
S2 0.0399(3) 0.0255(2) 0.0385(3) 0.0155(2) 0.0126(2) 0.0010(2)
C7 0.0342(12) 0.0345(11) 0.0485(13) 0.0184(10) 0.0095(10) -0.0019(9)
C8 0.0305(11) 0.0324(11) 0.0414(12) 0.0141(9) 0.0071(9) -0.0063(9)
C9 0.0564(16) 0.0390(13) 0.0386(13) 0.0121(10) 0.0155(12) -0.0071(11)
C10 0.0557(16) 0.0307(11) 0.0469(14) 0.0113(10) 0.0154(12) -0.0086(11)
C11 0.0356(12) 0.0361(12) 0.0414(12) 0.0136(10) 0.0081(10) -0.0036(9)
C12 0.0357(12) 0.0440(13) 0.0362(12) 0.0097(10) 0.0056(10) -0.0060(10)
C13 0.0363(12) 0.0340(11) 0.0430(13) 0.0049(10) 0.0058(10) -0.0060(9)
C14 0.0469(14) 0.0395(13) 0.0448(14) 0.0151(11) 0.0125(12) -0.0021(11)
O1 0.0906(17) 0.0546(12) 0.0457(11) 0.0187(9) 0.0243(11) -0.0025(11)
O2 0.1054(19) 0.0375(10) 0.0644(14) 0.0202(10) 0.0329(13) -0.0059(11)
C15 0.088(2) 0.0216(10) 0.0278(11) 0.0080(8) 0.0151(12) 0.0013(11)
C16 0.218(6) 0.0354(15) 0.0364(15) 0.0151(12) -0.024(2) 0.006(2)
C17 0.121(3) 0.0458(18) 0.113(3) 0.0192(19) 0.075(3) -0.0152(19)
C18 0.134(3) 0.0221(11) 0.0454(15) 0.0100(10) 0.0230(18) 0.0149(15)
S3 0.0385(3) 0.0364(3) 0.0228(2) 0.0078(2) 0.0105(2) 0.0049(2)
C19 0.0323(11) 0.0352(11) 0.0209(9) 0.0090(8) 0.0063(8) -0.0030(9)
C20 0.0364(11) 0.0312(10) 0.0186(9) 0.0032(7) 0.0064(8) -0.0083(9)
C21 0.0300(11) 0.0407(12) 0.0221(9) 0.0093(8) 0.0030(8) -0.0081(9)
C22 0.0330(11) 0.0460(13) 0.0245(10) 0.0165(9) 0.0021(9) -0.0040(10)
C23 0.0334(11) 0.0415(12) 0.0248(10) 0.0126(9) 0.0076(9) -0.0050(9)
C24 0.0322(11) 0.0420(12) 0.0258(10) 0.0130(9) 0.0076(9) -0.0045(9)
S4 0.0402(3) 0.0314(3) 0.0246(2) 0.0088(2) 0.0074(2) -0.0086(2)
C25 0.093(2) 0.0384(13) 0.0376(13) -0.0002(11) 0.0164(14) -0.0240(14)
C26 0.0718(19) 0.0301(12) 0.0431(14) 0.0002(10) 0.0150(13) -0.0151(12)
C27 0.0566(19) 0.0498(17) 0.092(3) 0.0328(17) 0.0030(18) -0.0137(14)
C28 0.063(2) 0.0477(16) 0.089(2) 0.0342(17) -0.0012(18) -0.0094(15)
C29 0.0659(18) 0.0312(12) 0.0485(15) 0.0083(11) 0.0100(13) -0.0094(12)
C30 0.0594(17) 0.0387(13) 0.0440(14) -0.0007(11) 0.0118(13) -0.0141(12)
C31 0.0660(18) 0.0439(14) 0.0337(12) 0.0034(11) 0.0004(12) -0.0102(13)
C32 0.0618(18) 0.0421(14) 0.0510(16) 0.0118(12) 0.0020(14) -0.0109(13)
O3 0.090(2) 0.099(2) 0.132(3) 0.083(2) -0.024(2) -0.0325(17)
O4 0.0668(14) 0.0538(12) 0.0594(13) 0.0187(10) 0.0114(11) -0.0154(10)
C33 0.0368(12) 0.0430(13) 0.0329(11) 0.0184(10) 0.0071(10) -0.0045(10)
C34 0.0475(15) 0.0559(16) 0.0392(13) 0.0212(12) 0.0157(11) -0.0064(12)
C35 0.100(3) 0.0411(15) 0.0583(18) 0.0079(13) 0.0302(18) -0.0083(16)
C36 0.0452(16) 0.082(2) 0.067(2) 0.0557(18) 0.0007(14) -0.0066(15)
S5 0.0295(3) 0.0551(4) 0.0239(2) 0.0116(2) 0.0011(2) -0.0120(2)
C37 0.0254(10) 0.0388(11) 0.0283(10) 0.0140(9) 0.0031(8) -0.0030(9)
C38 0.0250(10) 0.0313(10) 0.0354(11) 0.0148(9) 0.0053(9) -0.0010(8)
C39 0.0279(10) 0.0287(10) 0.0356(11) 0.0093(8) 0.0052(9) 0.0022(8)
C40 0.0307(11) 0.0325(10) 0.0345(11) 0.0123(9) 0.0094(9) 0.0044(8)
C41 0.0272(10) 0.0331(10) 0.0332(11) 0.0144(9) 0.0083(9) 0.0016(8)
C42 0.0283(10) 0.0344(11) 0.0320(10) 0.0117(9) 0.0064(9) -0.0034(8)
S6 0.0309(3) 0.0344(3) 0.0438(3) 0.0183(2) 0.0095(2) -0.0024(2)
C43 0.0380(15) 0.071(2) 0.114(3) 0.071(2) 0.0238(17) 0.0143(14)
C44 0.0352(13) 0.0526(16) 0.078(2) 0.0447(15) 0.0156(14) 0.0105(11)
C45 0.082(2) 0.064(2) 0.0631(19) 0.0389(16) 0.0401(18) 0.0250(17)
C46 0.082(2) 0.0464(15) 0.0589(18) 0.0251(13) 0.0342(17) 0.0142(15)
C47 0.0459(14) 0.0390(13) 0.0441(13) 0.0220(11) 0.0090(11) 0.0006(11)
C48 0.087(2) 0.0443(15) 0.0478(16) 0.0208(13) 0.0082(16) -0.0100(15)
C49 0.080(2) 0.0456(16) 0.068(2) 0.0247(15) 0.0038(18) -0.0102(15)
C50 0.0530(15) 0.0379(13) 0.0436(14) 0.0191(11) 0.0098(12) -0.0001(11)
O5 0.1105(19) 0.0401(10) 0.0435(11) 0.0129(8) 0.0246(12) -0.0096(11)
O6 0.126(2) 0.0366(10) 0.0565(13) 0.0161(9) 0.0401(14) 0.0033(12)
C51 0.0422(13) 0.0334(11) 0.0375(12) 0.0118(9) 0.0176(10) -0.0026(9)
C52 0.0595(17) 0.0434(14) 0.0531(15) 0.0095(12) 0.0334(14) -0.0052(12)
C53 0.0515(16) 0.0577(17) 0.0557(17) 0.0060(13) 0.0168(13) -0.0235(13)
C54 0.077(2) 0.0409(14) 0.0599(18) 0.0234(13) 0.0254(16) 0.0117(14)
S7 0.0354(3) 0.0301(3) 0.0505(4) 0.0032(2) 0.0119(3) 0.0044(2)
C55 0.0368(12) 0.0253(10) 0.0366(11) 0.0026(8) 0.0085(10) 0.0010(8)
C56 0.0400(12) 0.0203(9) 0.0295(10) 0.0042(7) 0.0084(9) -0.0008(8)
C57 0.0363(11) 0.0196(9) 0.0316(10) 0.0028(8) 0.0030(9) 0.0015(8)
C58 0.0375(12) 0.0224(9) 0.0431(12) 0.0030(9) 0.0040(10) -0.0035(8)
C59 0.0463(14) 0.0176(9) 0.0515(14) 0.0067(9) 0.0095(11) -0.0005(9)
C60 0.0411(13) 0.0238(10) 0.0508(14) 0.0081(9) 0.0043(11) 0.0041(9)
S8 0.0408(3) 0.0230(2) 0.0333(3) 0.0091(2) 0.0073(2) -0.0029(2)
C61 0.0538(15) 0.0330(11) 0.0353(12) 0.0110(9) 0.0144(11) 0.0079(10)
C62 0.0422(13) 0.0374(12) 0.0332(11) 0.0100(9) 0.0139(10) 0.0057(10)
C63 0.0407(13) 0.0355(11) 0.0388(12) 0.0104(10) 0.0093(10) 0.0006(10)
C64 0.0393(13) 0.0400(12) 0.0373(12) 0.0138(10) 0.0069(10) 0.0036(10)
C65 0.0440(13) 0.0386(12) 0.0342(11) 0.0121(10) 0.0117(10) 0.0019(10)
C66 0.0419(14) 0.0524(15) 0.0436(14) 0.0171(12) 0.0059(11) -0.0092(12)
C67 0.0398(14) 0.0540(15) 0.0411(13) 0.0211(12) 0.0046(11) 0.0005(11)
C68 0.0533(16) 0.0415(13) 0.0435(14) 0.0126(11) 0.0076(13) -0.0036(12)
O7 0.0636(13) 0.0480(11) 0.0534(12) 0.0274(9) 0.0025(10) 0.0002(9)
O8 0.0761(16) 0.0667(15) 0.0776(16) 0.0391(13) -0.0143(13) -0.0279(12)
C69 0.0638(19) 0.0219(11) 0.099(3) 0.0188(13) 0.0210(18) -0.0015(11)
C70 0.077(3) 0.0350(16) 0.151(4) 0.038(2) -0.005(3) -0.0006(16)
C71 0.099(4) 0.051(2) 0.288(9) 0.075(4) -0.081(5) -0.041(2)
C72 0.365(12) 0.058(3) 0.201(7) 0.049(4) 0.212(8) 0.022(5)
O9 0.160(4) 0.113(3) 0.147(3) 0.039(3) 0.095(3) 0.024(3)
Cl1 0.0687(13) 0.1115(19) 0.141(2) -0.0326(17) 0.0113(14) 0.0116(12)
Cl2 0.105(3) 0.095(3) 0.062(2) 0.013(2) 0.021(2) -0.015(3)

loop_
_atom_type_symbol
_atom_type_description
_atom_type_scat_dispersion_real
_atom_type_scat_dispersion_imag
_atom_type_scat_source
C C 0.0033 0.0016 'International Tables Vol C Tables 4.2.6.8 and 6.1.1.4'
O O 0.0106 0.0060 'International Tables Vol C Tables 4.2.6.8 and 6.1.1.4'
S S 0.1246 0.1234 'International Tables Vol C Tables 4.2.6.8 and 6.1.1.4'
H H 0.0000 0.0000 'International Tables Vol C Tables 4.2.6.8 and 6.1.1.4'
Cl Cl 0.1484 0.1585 'International Tables Vol C Tables 4.2.6.8 and 6.1.1.4'

loop_
_geom_angle_atom_site_label_1
_geom_angle_atom_site_label_2
_geom_angle_atom_site_label_3
_geom_angle
C1 S1 C57 105.46(10)
C6 C1 C2 120.66(18)
C6 C1 S1 115.98(15)
C2 C1 S1 123.30(15)
C3 C2 C1 117.40(17)
C3 C2 S2 121.92(15)
C1 C2 S2 120.67(15)
C4 C3 C2 120.63(18)
C4 C3 S3 116.08(15)
C2 C3 S3 123.18(15)
C5 C4 C3 122.09(19)
C5 C4 H4 119.0
C3 C4 H4 119.0
C4 C5 C6 117.07(18)
C4 C5 C15 123.02(18)
C6 C5 C15 119.63(18)
C1 C6 C5 121.66(18)
C1 C6 H6 119.2
C5 C6 H6 119.2
C2 S2 C7 100.59(10)
C8 C7 S2 105.92(17)
C8 C7 H7A 110.6
S2 C7 H7A 110.6
C8 C7 H7B 110.6
S2 C7 H7B 110.6
H7A C7 H7B 108.7
C9 C8 C13 118.9(2)
C9 C8 C7 119.7(2)
C13 C8 C7 121.3(2)
C10 C9 C8 120.8(2)
C10 C9 H9 119.6
C8 C9 H9 119.6
C9 C10 C11 120.1(2)
C9 C10 H10 119.9
C11 C10 H10 119.9
C12 C11 C10 119.7(2)
C12 C11 C14 120.9(2)
C10 C11 C14 119.3(2)
C11 C12 C13 120.1(2)
C11 C12 H12 119.9
C13 C12 H12 119.9
C12 C13 C8 120.3(2)
C12 C13 H13 119.8
C8 C13 H13 119.8
O1 C14 O2 123.8(2)
O1 C14 C11 119.1(2)
O2 C14 C11 117.1(2)
C14 O2 H2 109.5
C16 C15 C18 108.3(3)
C16 C15 C5 111.3(2)
C18 C15 C5 112.1(2)
C16 C15 C17 108.3(3)
C18 C15 C17 109.7(3)
C5 C15 C17 107.1(2)
C15 C16 H16A 109.5
C15 C16 H16B 109.5
H16A C16 H16B 109.5
C15 C16 H16C 109.5
H16A C16 H16C 109.5
H16B C16 H16C 109.5
C15 C17 H17A 109.5
C15 C17 H17B 109.5
H17A C17 H17B 109.5
C15 C17 H17C 109.5
H17A C17 H17C 109.5
H17B C17 H17C 109.5
C15 C18 H18A 109.5
C15 C18 H18B 109.5
H18A C18 H18B 109.5
C15 C18 H18C 109.5
H18A C18 H18C 109.5
H18B C18 H18C 109.5
C3 S3 C19 105.84(10)
C24 C19 C20 120.4(2)
C24 C19 S3 116.57(17)
C20 C19 S3 122.77(16)
C21 C20 C19 117.16(18)
C21 C20 S4 122.04(16)
C19 C20 S4 120.61(17)
C22 C21 C20 121.1(2)
C22 C21 S5 115.45(18)
C20 C21 S5 123.42(15)
C23 C22 C21 121.5(2)
C23 C22 H22 119.3
C21 C22 H22 119.3
C24 C23 C22 117.09(19)
C24 C23 C33 121.2(2)
C22 C23 C33 121.2(2)
C23 C24 C19 122.6(2)
C23 C24 H24 118.7
C19 C24 H24 118.7
C20 S4 C25 102.73(11)
C26 C25 S4 106.98(18)
C26 C25 H25A 110.3
S4 C25 H25A 110.3
C26 C25 H25B 110.3
S4 C25 H25B 110.3
H25A C25 H25B 108.6
C31 C26 C27 118.2(3)
C31 C26 C25 122.5(3)
C27 C26 C25 119.2(3)
C26 C27 C28 120.8(3)
C26 C27 H27 119.6
C28 C27 H27 119.6
C29 C28 C27 120.2(3)
C29 C28 H28 119.9
C27 C28 H28 119.9
C30 C29 C28 120.0(3)
C30 C29 C32 121.4(3)
C28 C29 C32 118.6(3)
C29 C30 C31 119.6(3)
C29 C30 H30 120.2
C31 C30 H30 120.2
C26 C31 C30 121.1(3)
C26 C31 H31 119.4
C30 C31 H31 119.4
O4 C32 O3 122.7(3)
O4 C32 C29 120.2(3)
O3 C32 C29 117.1(3)
C32 O3 H3 109.5
C36 C33 C35 112.0(3)
C36 C33 C34 106.5(2)
C35 C33 C34 108.5(2)
C36 C33 C23 112.1(2)
C35 C33 C23 107.4(2)
C34 C33 C23 110.3(2)
C33 C34 H34A 109.5
C33 C34 H34B 109.5
H34A C34 H34B 109.5
C33 C34 H34C 109.5
H34A C34 H34C 109.5
H34B C34 H34C 109.5
C33 C35 H35A 109.5
C33 C35 H35B 109.5
H35A C35 H35B 109.5
C33 C35 H35C 109.5
H35A C35 H35C 109.5
H35B C35 H35C 109.5
C33 C36 H36A 109.5
C33 C36 H36B 109.5
H36A C36 H36B 109.5
C33 C36 H36C 109.5
H36A C36 H36C 109.5
H36B C36 H36C 109.5
C21 S5 C37 104.94(10)
C38 C37 C42 120.4(2)
C38 C37 S5 123.66(15)
C42 C37 S5 115.77(17)
C37 C38 C39 117.74(18)
C37 C38 S6 121.08(16)
C39 C38 S6 121.08(17)
C40 C39 C38 120.8(2)
C40 C39 S7 115.81(17)
C38 C39 S7 123.21(16)
C41 C40 C39 121.7(2)
C41 C40 H40 119.2
C39 C40 H40 119.2
C40 C41 C42 117.45(19)
C40 C41 C51 122.1(2)
C42 C41 C51 120.1(2)
C41 C42 C37 121.8(2)
C41 C42 H42 119.1
C37 C42 H42 119.1
C38 S6 C43 97.85(11)
C44 C43 S6 108.97(19)
C44 C43 H43A 109.9
S6 C43 H43A 109.9
C44 C43 H43B 109.9
S6 C43 H43B 109.9
H43A C43 H43B 108.3
C45 C44 C49 119.2(2)
C45 C44 C43 120.8(3)
C49 C44 C43 120.1(3)
C44 C45 C46 121.1(3)
C44 C45 H45 119.5
C46 C45 H45 119.5
C47 C46 C45 119.3(3)
C47 C46 H46 120.4
C45 C46 H46 120.4
C46 C47 C48 120.3(2)
C46 C47 C50 120.8(3)
C48 C47 C50 118.9(2)
C49 C48 C47 119.1(3)
C49 C48 H48 120.5
C47 C48 H48 120.5
C48 C49 C44 121.1(3)
C48 C49 H49 119.4
C44 C49 H49 119.4
O5 C50 O6 123.5(2)
O5 C50 C47 118.7(2)
O6 C50 C47 117.8(2)
C50 O6 H6A 109.5
C41 C51 C54 107.4(2)
C41 C51 C52 112.3(2)
C54 C51 C52 109.8(2)
C41 C51 C53 110.5(2)
C54 C51 C53 109.9(2)
C52 C51 C53 107.0(2)
C51 C52 H52A 109.5
C51 C52 H52B 109.5
H52A C52 H52B 109.5
C51 C52 H52C 109.5
H52A C52 H52C 109.5
H52B C52 H52C 109.5
C51 C53 H53A 109.5
C51 C53 H53B 109.5
H53A C53 H53B 109.5
C51 C53 H53C 109.5
H53A C53 H53C 109.5
H53B C53 H53C 109.5
C51 C54 H54A 109.5
C51 C54 H54B 109.5
H54A C54 H54B 109.5
C51 C54 H54C 109.5
H54A C54 H54C 109.5
H54B C54 H54C 109.5
C39 S7 C55 106.21(10)
C56 C55 C60 120.4(2)
C56 C55 S7 122.82(17)
C60 C55 S7 116.42(18)
C55 C56 C57 117.79(19)
C55 C56 S8 121.64(17)
C57 C56 S8 120.57(17)
C58 C57 C56 121.1(2)
C58 C57 S1 115.61(17)
C56 C57 S1 122.95(16)
C57 C58 C59 121.2(2)
C57 C58 H58 119.4
C59 C58 H58 119.4
C60 C59 C58 117.6(2)
C60 C59 C69 122.3(2)
C58 C59 C69 119.7(2)
C59 C60 C55 121.8(2)
C59 C60 H60 119.1
C55 C60 H60 119.1
C56 S8 C61 99.04(11)
C62 C61 S8 107.42(16)
C62 C61 H61A 110.2
S8 C61 H61A 110.2
C62 C61 H61B 110.2
S8 C61 H61B 110.2
H61A C61 H61B 108.5
C63 C62 C67 118.8(2)
C63 C62 C61 120.6(2)
C67 C62 C61 120.6(2)
C62 C63 C64 121.1(2)
C62 C63 H63 119.4
C64 C63 H63 119.4
C63 C64 C65 119.6(2)
C63 C64 H64 120.2
C65 C64 H64 120.2
C66 C65 C64 119.4(2)
C66 C65 C68 120.9(2)
C64 C65 C68 119.7(2)
C65 C66 C67 120.4(2)
C65 C66 H66 119.8
C67 C66 H66 119.8
C66 C67 C62 120.7(3)
C66 C67 H67 119.7
C62 C67 H67 119.7
O8 C68 O7 122.8(3)
O8 C68 C65 117.7(3)
O7 C68 C65 119.5(2)
C68 O7 H7 109.5
C71 C69 C70 107.3(4)
C71 C69 C72 111.5(5)
C70 C69 C72 108.0(4)
C71 C69 C59 110.4(3)
C70 C69 C59 112.8(3)
C72 C69 C59 106.9(3)
C69 C70 H70A 109.5
C69 C70 H70B 109.5
H70A C70 H70B 109.5
C69 C70 H70C 109.5
H70A C70 H70C 109.5
H70B C70 H70C 109.5
C69 C71 H71A 109.5
C69 C71 H71B 109.5
H71A C71 H71B 109.5
C69 C71 H71C 109.5
H71A C71 H71C 109.5
H71B C71 H71C 109.5
C69 C72 H72A 109.5
C69 C72 H72B 109.5
H72A C72 H72B 109.5
C69 C72 H72C 109.5
H72A C72 H72C 109.5
H72B C72 H72C 109.5
Cl3 Cl2 C80 64.8(6)
Cl1 C80 Cl3 127.6(8)
Cl1 C80 Cl2 106.8(6)
Cl3 C80 Cl2 30.5(4)
Cl2 Cl3 C80 84.7(8)

loop_
_geom_bond_atom_site_label_1
_geom_bond_atom_site_label_2
_geom_bond_distance
S1 C1 1.768(2)
S1 C57 1.777(2)
C1 C6 1.390(3)
C1 C2 1.403(3)
C2 C3 1.401(3)
C2 S2 1.7711(19)
C3 C4 1.388(3)
C3 S3 1.783(2)
C4 C5 1.386(3)
C4 H4 0.9500
C5 C6 1.397(3)
C5 C15 1.522(3)
C6 H6 0.9500
S2 C7 1.828(3)
C7 C8 1.503(3)
C7 H7A 0.9900
C7 H7B 0.9900
C8 C9 1.386(4)
C8 C13 1.390(3)
C9 C10 1.378(3)
C9 H9 0.9500
C10 C11 1.385(4)
C10 H10 0.9500
C11 C12 1.379(4)
C11 C14 1.486(3)
C12 C13 1.389(3)
C12 H12 0.9500
C13 H13 0.9500
C14 O1 1.248(3)
C14 O2 1.265(3)
O2 H2 0.8400
C15 C16 1.518(4)
C15 C18 1.518(4)
C15 C17 1.549(5)
C16 H16A 0.9800
C16 H16B 0.9800
C16 H16C 0.9800
C17 H17A 0.9800
C17 H17B 0.9800
C17 H17C 0.9800
C18 H18A 0.9800
C18 H18B 0.9800
C18 H18C 0.9800
S3 C19 1.785(2)
C19 C24 1.392(3)
C19 C20 1.405(3)
C20 C21 1.401(3)
C20 S4 1.764(2)
C21 C22 1.397(3)
C21 S5 1.774(2)
C22 C23 1.391(3)
C22 H22 0.9500
C23 C24 1.380(3)
C23 C33 1.540(3)
C24 H24 0.9500
S4 C25 1.823(3)
C25 C26 1.505(4)
C25 H25A 0.9900
C25 H25B 0.9900
C26 C31 1.374(4)
C26 C27 1.383(5)
C27 C28 1.389(4)
C27 H27 0.9500
C28 C29 1.375(4)
C28 H28 0.9500
C29 C30 1.362(4)
C29 C32 1.487(4)
C30 C31 1.407(4)
C30 H30 0.9500
C31 H31 0.9500
C32 O4 1.241(4)
C32 O3 1.255(4)
O3 H3 0.8400
C33 C36 1.516(4)
C33 C35 1.526(4)
C33 C34 1.535(4)
C34 H34A 0.9800
C34 H34B 0.9800
C34 H34C 0.9800
C35 H35A 0.9800
C35 H35B 0.9800
C35 H35C 0.9800
C36 H36A 0.9800
C36 H36B 0.9800
C36 H36C 0.9800
S5 C37 1.777(2)
C37 C38 1.400(3)
C37 C42 1.401(3)
C38 C39 1.405(3)
C38 S6 1.765(2)
C39 C40 1.394(3)
C39 S7 1.777(2)
C40 C41 1.389(3)
C40 H40 0.9500
C41 C42 1.393(3)
C41 C51 1.526(3)
C42 H42 0.9500
S6 C43 1.801(3)
C43 C44 1.499(3)
C43 H43A 0.9900
C43 H43B 0.9900
C44 C45 1.365(5)
C44 C49 1.385(5)
C45 C46 1.397(4)
C45 H45 0.9500
C46 C47 1.371(4)
C46 H46 0.9500
C47 C48 1.401(4)
C47 C50 1.482(3)
C48 C49 1.375(4)
C48 H48 0.9500
C49 H49 0.9500
C50 O5 1.250(3)
C50 O6 1.262(3)
O6 H6A 0.8400
C51 C54 1.530(4)
C51 C52 1.531(3)
C51 C53 1.537(4)
C52 H52A 0.9800
C52 H52B 0.9800
C52 H52C 0.9800
C53 H53A 0.9800
C53 H53B 0.9800
C53 H53C 0.9800
C54 H54A 0.9800
C54 H54B 0.9800
C54 H54C 0.9800
S7 C55 1.779(2)
C55 C56 1.394(3)
C55 C60 1.399(3)
C56 C57 1.404(3)
C56 S8 1.769(2)
C57 C58 1.384(3)
C58 C59 1.397(3)
C58 H58 0.9500
C59 C60 1.384(4)
C59 C69 1.540(3)
C60 H60 0.9500
S8 C61 1.817(2)
C61 C62 1.503(3)
C61 H61A 0.9900
C61 H61B 0.9900
C62 C63 1.380(4)
C62 C67 1.383(4)
C63 C64 1.380(3)
C63 H63 0.9500
C64 C65 1.396(4)
C64 H64 0.9500
C65 C66 1.376(4)
C65 C68 1.480(3)
C66 C67 1.382(4)
C66 H66 0.9500
C67 H67 0.9500
C68 O8 1.255(4)
C68 O7 1.265(4)
O7 H7 0.8400
C69 C71 1.487(6)
C69 C70 1.488(5)
C69 C72 1.521(7)
C70 H70A 0.9800
C70 H70B 0.9800
C70 H70C 0.9800
C71 H71A 0.9800
C71 H71B 0.9800
C71 H71C 0.9800
C72 H72A 0.9800
C72 H72B 0.9800
C72 H72C 0.9800
Cl1 C80 1.610(8)
Cl2 Cl3 0.920(12)
Cl2 C80 1.805(8)
C80 Cl3 1.640(9)

loop_
_platon_squeeze_void_nr
_platon_squeeze_void_average_x
_platon_squeeze_void_average_y
_platon_squeeze_void_average_z
_platon_squeeze_void_volume
_platon_squeeze_void_count_electrons
_platon_squeeze_void_content
1 -0.006 0.000 0.000 193 43 ' '
2 0.500 0.000 0.500 318 70 ' '
